data_1537096
loop_
_publ_author_name
'Kruegermann, I.'
'Wickleder, M.S.'

_publ_section_title
;
 Pr4 (Se O3)2 (Se O4) F6 und Na Sm (Se O3) (Se O4): Selenit-Selenate der
 Selten-Erd-Elemente
;
_journal_name_full 'Zeitschrift fuer Anorganische und Allgemeine Chemie'
_journal_page_first 147
_journal_page_last 151
_journal_volume 628
_journal_year 2002
_chemical_formula_sum 'F6 O10 Pr4 Se3'
_chemical_name_systematic 'Pr4 (Se O3)2 (Se O4) F6'
_space_group_IT_number 15
_symmetry_space_group_name_Hall '-C 2yc'
_symmetry_space_group_name_H-M 'C 1 2/c 1'
_cell_angle_alpha 90
_cell_angle_beta 98.053
_cell_angle_gamma 90
_cell_formula_units_Z 4
_cell_length_a 22.305
_cell_length_b 7.1054
_cell_length_c 8.3563
_cell_volume 1311.297
_citation_journal_id_ASTM ZAACAB
_cod_data_source_file Kruegermann_ZAACAB_2002_432.cif
_cod_data_source_block F6O10Pr4Se3
_cod_database_code 1537096

loop_
_symmetry_equiv_pos_as_xyz
x,y,z
-x,y,-z+1/2
-x,-y,-z
x,-y,z-1/2
x+1/2,y+1/2,z
-x+1/2,y+1/2,-z+1/2
-x+1/2,-y+1/2,-z
x+1/2,-y+1/2,z-1/2

loop_
_atom_site_label
_atom_site_type_symbol
_atom_site_fract_x
_atom_site_fract_y
_atom_site_fract_z
_atom_site_occupancy
_atom_site_U_iso_or_equiv
O2 O-2 0.1265 0.2355 0.5073 1 0.0
F3 F-1 0.2547 0.1005 0.4219 1 0.0
Pr1 Pr+3 0.211484 0.07414 0.67248 1 0.0
F1 F-1 0.2772 0.2464 0.8653 1 0.0
O5 O-2 -0.0608 0.487 0.2521 1 0.0
O1 O-2 0.1144 0.1406 0.1937 1 0.0
O3 O-2 0.143 0.1041 0.9018 1 0.0
F2 F-1 0.1787 0.4626 0.7974 1 0.0
O4 O-2 -0.0175 0.7253 0.0811 1 0.0
Pr2 Pr+3 0.1293 0.58384 0.53354 1 0.0
Se2 Se+6 0 0.61406 0.25 1 0.0
Se1 Se+4 0.09129 0.07727 0.36946 1 0.0
